data_7015812
loop_
_publ_author_name
'Costa, Roshinee'
'Geier, 3rd, G Richard'
'Ziegler, Christopher J.'

_publ_section_title
;
 Structure and spectroscopic characterization of free base and metal
 complexes of 5,5-dimethyl-10,15-bis(pentafluorophenyl)isocorrole.
;
_journal_issue 17
_journal_name_full 'Dalton transactions (Cambridge, England : 2003)'
_journal_page_first 4384
_journal_page_last 4386
_journal_paper_doi 10.1039/c1dt10112a
_journal_volume 40
_journal_year 2011
_chemical_formula_sum 'C34.5 H19 F10 N4 O1.5 Zn'
_chemical_formula_weight 768.91
_chemical_name_systematic
;
?
;
_space_group_IT_number 14
_symmetry_cell_setting monoclinic
_symmetry_space_group_name_Hall '-P 2ybc'
_symmetry_space_group_name_H-M 'P 1 21/c 1'
_atom_sites_solution_hydrogens geom
_atom_sites_solution_primary direct
_atom_sites_solution_secondary difmap
_audit_creation_method SHELXL-97
_cell_angle_alpha 90.00
_cell_angle_beta 91.308(4)
_cell_angle_gamma 90.00
_cell_formula_units_Z 8
_cell_length_a 14.503(3)
_cell_length_b 15.212(3)
_cell_length_c 29.989(6)
_cell_measurement_reflns_used 65
_cell_measurement_temperature 100(2)
_cell_measurement_theta_max 21.47
_cell_measurement_theta_min 2.35
_cell_volume 6614(2)
_computing_cell_refinement 'Bruker SMART'
_computing_data_collection 'Bruker SMART'
_computing_data_reduction 'Bruker SAINT'
_computing_molecular_graphics 'Bruker SHELXTL'
_computing_publication_material 'Bruker SHELXTL'
_computing_structure_refinement 'SHELXL-97 (Sheldrick, 1997)'
_computing_structure_solution 'SHELXS-97 (Sheldrick, 1990)'
_diffrn_ambient_temperature 100(2)
_diffrn_measured_fraction_theta_full 1.000
_diffrn_measured_fraction_theta_max 1.000
_diffrn_measurement_device_type 'CCD area detector'
_diffrn_measurement_method 'phi and omega scans'
_diffrn_radiation_monochromator graphite
_diffrn_radiation_source 'fine-focus sealed tube'
_diffrn_radiation_type MoK\a
_diffrn_radiation_wavelength 0.71073
_diffrn_reflns_av_R_equivalents 0.0713
_diffrn_reflns_av_sigmaI/netI 0.0807
_diffrn_reflns_limit_h_max 18
_diffrn_reflns_limit_h_min -18
_diffrn_reflns_limit_k_max 19
_diffrn_reflns_limit_k_min -19
_diffrn_reflns_limit_l_max 37
_diffrn_reflns_limit_l_min -37
_diffrn_reflns_number 52573
_diffrn_reflns_theta_full 26.50
_diffrn_reflns_theta_max 26.50
_diffrn_reflns_theta_min 1.36
_exptl_absorpt_coefficient_mu 0.836
_exptl_absorpt_correction_T_max 0.9835
_exptl_absorpt_correction_T_min 0.7585
_exptl_absorpt_correction_type multi-scan
_exptl_absorpt_process_details 'SADABS (Sheldrick, 2001)'
_exptl_crystal_colour brown
_exptl_crystal_density_diffrn 1.544
_exptl_crystal_density_meas ?
_exptl_crystal_density_method 'not measured'
_exptl_crystal_description needle
_exptl_crystal_F_000 3088
_exptl_crystal_size_max 0.35
_exptl_crystal_size_mid 0.09
_exptl_crystal_size_min 0.02
_platon_squeeze_details
;
;
_refine_diff_density_max 1.320
_refine_diff_density_min -0.613
_refine_diff_density_rms 0.118
_refine_ls_extinction_method none
_refine_ls_goodness_of_fit_ref 0.988
_refine_ls_hydrogen_treatment constr
_refine_ls_matrix_type full
_refine_ls_number_parameters 927
_refine_ls_number_reflns 13712
_refine_ls_number_restraints 0
_refine_ls_restrained_S_all 0.988
_refine_ls_R_factor_all 0.1319
_refine_ls_R_factor_gt 0.0795
_refine_ls_shift/su_max 0.000
_refine_ls_shift/su_mean 0.000
_refine_ls_structure_factor_coef Fsqd
_refine_ls_weighting_details 'calc w=1/[\s^2^(Fo^2^)+(0.1405P)^2^+0.0000P] where P=(Fo^2^+2Fc^2^)/3'
_refine_ls_weighting_scheme calc
_refine_ls_wR_factor_gt 0.2116
_refine_ls_wR_factor_ref 0.2409
_reflns_number_gt 7461
_reflns_number_total 13712
_reflns_threshold_expression >2sigma(I)
_cod_data_source_file c1dt10112a.txt
_cod_data_source_block Zn1
_cod_depositor_comments
;
The following automatic conversions were performed:
'_symmetry_cell_setting' value 'Monoclinic' changed to 'monoclinic'
according to '/home/saulius/struct/CIF-dictionaries/cif_core.dic'
dictionary named 'cif_core.dic' version 2.4.1 from 2010-06-29.

Automatic conversion script
Id: cif_fix_enum 1555 2011-01-17 13:19:09Z saulius 

The following automatic conversions were performed:

'_exptl_crystal_density_meas' value 'not measured' was changed to '?'
- the value is perceived as not measured.

Automatic conversion script
Id: cif_fix_values 3008 2015-01-20 13:52:24Z robertas 
;
_cod_original_sg_symbol_H-M P2(1)/c
_cod_original_formula_sum 'C34.50 H19 F10 N4 O1.50 Zn'
_cod_database_code 7015812

loop_
_symmetry_equiv_pos_as_xyz
'x, y, z'
'-x, y+1/2, -z+1/2'
'-x, -y, -z'
'x, -y-1/2, z-1/2'

loop_
_atom_site_label
_atom_site_type_symbol
_atom_site_fract_x
_atom_site_fract_y
_atom_site_fract_z
_atom_site_U_iso_or_equiv
_atom_site_adp_type
_atom_site_occupancy
_atom_site_symmetry_multiplicity
_atom_site_calc_flag
_atom_site_refinement_flags
_atom_site_disorder_assembly
_atom_site_disorder_group
C1 C 0.6246(4) 0.7279(4) 0.10108(18) 0.0468(14) Uani 1 1 d . . .
C2 C 0.7102(5) 0.6848(4) 0.1002(2) 0.0571(17) Uani 1 1 d . . .
H2 H 0.7407 0.6659 0.0750 0.069 Uiso 1 1 calc R . .
C3 C 0.7403(4) 0.6757(4) 0.1440(2) 0.0516(15) Uani 1 1 d . . .
H3 H 0.7950 0.6496 0.1539 0.062 Uiso 1 1 calc R . .
C4 C 0.6718(4) 0.7137(3) 0.17091(19) 0.0418(13) Uani 1 1 d . . .
C5 C 0.6692(4) 0.7209(4) 0.22107(18) 0.0422(13) Uani 1 1 d . . .
C6 C 0.5737(4) 0.7359(3) 0.24043(17) 0.0367(12) Uani 1 1 d . . .
C7 C 0.5565(4) 0.7368(4) 0.28748(18) 0.0432(13) Uani 1 1 d . . .
H7 H 0.6004 0.7281 0.3101 0.052 Uiso 1 1 calc R . .
C8 C 0.4663(4) 0.7524(3) 0.29324(17) 0.0387(12) Uani 1 1 d . . .
H8 H 0.4365 0.7565 0.3203 0.046 Uiso 1 1 calc R . .
C9 C 0.4243(4) 0.7613(3) 0.24918(17) 0.0374(12) Uani 1 1 d . . .
C10 C 0.3331(4) 0.7779(3) 0.23769(17) 0.0383(12) Uani 1 1 d . . .
C11 C 0.2916(4) 0.7864(3) 0.19364(18) 0.0411(13) Uani 1 1 d . . .
C12 C 0.1966(4) 0.7882(3) 0.1820(2) 0.0441(13) Uani 1 1 d . . .
H12 H 0.1478 0.7898 0.2016 0.053 Uiso 1 1 calc R . .
C13 C 0.1901(4) 0.7871(4) 0.1362(2) 0.0485(15) Uani 1 1 d . . .
H13 H 0.1360 0.7871 0.1190 0.058 Uiso 1 1 calc R . .
C14 C 0.2816(4) 0.7859(3) 0.12003(19) 0.0449(14) Uani 1 1 d . . .
C15 C 0.3097(5) 0.7798(4) 0.0739(2) 0.0514(15) Uani 1 1 d . . .
C16 C 0.3990(5) 0.7702(4) 0.0605(2) 0.0539(16) Uani 1 1 d . . .
C17 C 0.4357(5) 0.7399(4) 0.01896(19) 0.0583(17) Uani 1 1 d . . .
H17 H 0.4027 0.7338 -0.0078 0.070 Uiso 1 1 calc R . .
C18 C 0.5265(5) 0.7218(4) 0.02546(19) 0.0578(17) Uani 1 1 d . . .
H18 H 0.5668 0.7000 0.0045 0.069 Uiso 1 1 calc R . .
C19 C 0.5486(5) 0.7435(4) 0.07204(18) 0.0483(14) Uani 1 1 d . . .
C20 C 0.7289(5) 0.8020(5) 0.2364(2) 0.0623(17) Uani 1 1 d . . .
H20A H 0.7911 0.7945 0.2267 0.093 Uiso 1 1 calc R . .
H20B H 0.7288 0.8064 0.2684 0.093 Uiso 1 1 calc R . .
H20C H 0.7035 0.8547 0.2236 0.093 Uiso 1 1 calc R . .
C21 C 0.7086(5) 0.6357(5) 0.2419(2) 0.069(2) Uani 1 1 d . . .
H21A H 0.6724 0.5865 0.2318 0.104 Uiso 1 1 calc R . .
H21B H 0.7067 0.6396 0.2738 0.104 Uiso 1 1 calc R . .
H21C H 0.7713 0.6282 0.2330 0.104 Uiso 1 1 calc R . .
C22 C 0.2688(4) 0.7906(3) 0.27514(18) 0.0401(12) Uani 1 1 d . . .
C23 C 0.2284(4) 0.8713(4) 0.2833(2) 0.0449(13) Uani 1 1 d . . .
C24 C 0.1737(4) 0.8855(4) 0.3196(2) 0.0543(16) Uani 1 1 d . . .
C25 C 0.1589(4) 0.8189(5) 0.3492(2) 0.0526(16) Uani 1 1 d . . .
C26 C 0.1933(4) 0.7382(4) 0.34129(19) 0.0476(14) Uani 1 1 d . . .
C27 C 0.2491(4) 0.7243(4) 0.30500(18) 0.0413(13) Uani 1 1 d . . .
C28 C 0.2335(5) 0.7777(5) 0.0393(2) 0.0646(19) Uani 1 1 d . . .
C29 C 0.1788(8) 0.7077(7) 0.0326(3) 0.118(4) Uani 1 1 d . . .
C30 C 0.1064(8) 0.7057(8) 0.0006(3) 0.130(5) Uani 1 1 d . . .
C31 C 0.0890(6) 0.7819(6) -0.0224(3) 0.080(2) Uani 1 1 d . . .
C32 C 0.1452(6) 0.8518(5) -0.0185(2) 0.072(2) Uani 1 1 d . . .
C33 C 0.2145(5) 0.8506(4) 0.0129(2) 0.0625(18) Uani 1 1 d . . .
C34 C 0.4900(8) 0.9839(6) 0.2094(3) 0.111(3) Uani 1 1 d . . .
H34A H 0.4285 0.9687 0.2177 0.166 Uiso 1 1 calc R . .
H34B H 0.4916 1.0444 0.2002 0.166 Uiso 1 1 calc R . .
H34C H 0.5315 0.9755 0.2344 0.166 Uiso 1 1 calc R . .
C35 C 0.4914(4) 0.1967(3) 0.09222(16) 0.0398(12) Uani 1 1 d . . .
C36 C 0.5864(4) 0.1944(4) 0.09226(17) 0.0413(13) Uani 1 1 d . . .
H36 H 0.6231 0.1444 0.0905 0.050 Uiso 1 1 calc R . .
C37 C 0.6170(4) 0.2809(4) 0.09535(16) 0.0383(12) Uani 1 1 d . . .
H37 H 0.6779 0.3002 0.0958 0.046 Uiso 1 1 calc R . .
C38 C 0.5355(4) 0.3342(4) 0.09780(16) 0.0374(12) Uani 1 1 d . . .
C39 C 0.5257(4) 0.4325(3) 0.10346(17) 0.0397(12) Uani 1 1 d . . .
C40 C 0.4367(4) 0.4653(4) 0.12407(18) 0.0432(13) Uani 1 1 d . . .
C41 C 0.4214(5) 0.5525(4) 0.1391(2) 0.0595(17) Uani 1 1 d . . .
H41 H 0.4645 0.5978 0.1396 0.071 Uiso 1 1 calc R . .
C42 C 0.3332(5) 0.5580(4) 0.1527(2) 0.0611(18) Uani 1 1 d . . .
H42 H 0.3045 0.6078 0.1638 0.073 Uiso 1 1 calc R . .
C43 C 0.2925(4) 0.4730(3) 0.14687(18) 0.0419(13) Uani 1 1 d . . .
C44 C 0.2044(4) 0.4441(3) 0.15756(19) 0.0435(13) Uani 1 1 d . . .
C45 C 0.1666(4) 0.3585(3) 0.15439(18) 0.0401(12) Uani 1 1 d . . .
C46 C 0.0790(4) 0.3294(4) 0.1697(2) 0.0478(14) Uani 1 1 d . . .
H46 H 0.0345 0.3641 0.1829 0.057 Uiso 1 1 calc R . .
C47 C 0.0729(4) 0.2420(4) 0.16125(19) 0.0449(13) Uani 1 1 d . . .
H47 H 0.0232 0.2057 0.1675 0.054 Uiso 1 1 calc R . .
C48 C 0.1554(4) 0.2162(3) 0.14149(19) 0.0411(13) Uani 1 1 d . . .
C49 C 0.1845(4) 0.1274(3) 0.12884(18) 0.0414(13) Uani 1 1 d . . .
C50 C 0.2697(4) 0.1065(3) 0.11361(18) 0.0406(12) Uani 1 1 d . . .
C51 C 0.3173(4) 0.0236(4) 0.1100(2) 0.0503(15) Uani 1 1 d . . .
H51 H 0.2911 -0.0316 0.1137 0.060 Uiso 1 1 calc R . .
C52 C 0.4063(4) 0.0395(4) 0.1004(2) 0.0499(14) Uani 1 1 d . . .
H52 H 0.4525 -0.0020 0.0965 0.060 Uiso 1 1 calc R . .
C53 C 0.4152(4) 0.1344(3) 0.09739(16) 0.0387(12) Uani 1 1 d . . .
C54 C 0.6067(4) 0.4673(4) 0.1326(2) 0.0531(15) Uani 1 1 d . . .
H54A H 0.6027 0.4437 0.1621 0.080 Uiso 1 1 calc R . .
H54B H 0.6039 0.5303 0.1338 0.080 Uiso 1 1 calc R . .
H54C H 0.6640 0.4497 0.1198 0.080 Uiso 1 1 calc R . .
C55 C 0.5291(5) 0.4769(4) 0.0568(2) 0.0559(16) Uani 1 1 d . . .
H55A H 0.5884 0.4670 0.0442 0.084 Uiso 1 1 calc R . .
H55B H 0.5188 0.5389 0.0598 0.084 Uiso 1 1 calc R . .
H55C H 0.4820 0.4522 0.0376 0.084 Uiso 1 1 calc R . .
C56 C 0.1406(4) 0.5135(4) 0.1747(2) 0.0498(15) Uani 1 1 d . . .
C57 C 0.1385(4) 0.5374(4) 0.2182(2) 0.0513(15) Uani 1 1 d . . .
C58 C 0.0790(4) 0.6009(4) 0.2337(3) 0.0595(18) Uani 1 1 d . . .
C59 C 0.0190(5) 0.6414(4) 0.2031(3) 0.073(2) Uani 1 1 d . . .
C60 C 0.0191(5) 0.6183(5) 0.1589(3) 0.073(2) Uani 1 1 d . . .
C61 C 0.0779(5) 0.5536(4) 0.1449(2) 0.0624(18) Uani 1 1 d . . .
C62 C 0.1155(4) 0.0552(3) 0.1337(2) 0.0468(14) Uani 1 1 d . . .
C63 C 0.0860(4) 0.0268(4) 0.1753(2) 0.0501(15) Uani 1 1 d . . .
C64 C 0.0227(5) -0.0421(4) 0.1781(3) 0.0615(18) Uani 1 1 d . . .
C65 C -0.0110(4) -0.0821(4) 0.1403(3) 0.068(2) Uani 1 1 d . . .
C66 C 0.0165(5) -0.0571(4) 0.1003(3) 0.0650(18) Uani 1 1 d . . .
C67 C 0.0798(4) 0.0120(4) 0.0969(2) 0.0558(16) Uani 1 1 d . . .
C68 C 0.2097(10) 0.3998(12) 0.0318(3) 0.223(10) Uani 1 1 d . . .
H68A H 0.1634 0.3967 0.0541 0.335 Uiso 1 1 calc R . .
H68B H 0.1812 0.3932 0.0027 0.335 Uiso 1 1 calc R . .
H68C H 0.2403 0.4557 0.0336 0.335 Uiso 1 1 calc R . .
C69 C 0.7445(5) 0.9514(5) 0.1317(3) 0.079(2) Uani 1 1 d . . .
H69A H 0.7870 0.9819 0.1132 0.119 Uiso 1 1 calc R . .
H69B H 0.7473 0.8895 0.1257 0.119 Uiso 1 1 calc R . .
H69C H 0.7605 0.9619 0.1625 0.119 Uiso 1 1 calc R . .
F1 F 0.2442(2) 0.9387(2) 0.25559(12) 0.0576(9) Uani 1 1 d . . .
F2 F 0.1379(2) 0.9663(3) 0.32613(14) 0.0728(11) Uani 1 1 d . . .
F3 F 0.1104(2) 0.8347(3) 0.38556(12) 0.0732(11) Uani 1 1 d . . .
F4 F 0.1781(2) 0.6733(3) 0.37019(12) 0.0628(10) Uani 1 1 d . . .
F5 F 0.2834(2) 0.6433(2) 0.29930(11) 0.0519(8) Uani 1 1 d . . .
F6 F 0.1923(6) 0.6369(4) 0.0579(2) 0.216(5) Uani 1 1 d . . .
F7 F 0.0515(7) 0.6383(6) -0.0024(3) 0.229(5) Uani 1 1 d . . .
F8 F 0.0166(3) 0.7833(4) -0.05350(15) 0.1084(18) Uani 1 1 d . . .
F9 F 0.1304(4) 0.9232(3) -0.04460(16) 0.1084(17) Uani 1 1 d . . .
F10 F 0.2710(3) 0.9216(3) 0.01492(15) 0.0931(15) Uani 1 1 d . . .
F11 F 0.1960(2) 0.4992(2) 0.24855(13) 0.0653(10) Uani 1 1 d . . .
F12 F 0.0782(2) 0.6220(3) 0.27701(16) 0.0851(14) Uani 1 1 d . . .
F13 F -0.0386(3) 0.7045(2) 0.21769(19) 0.0923(16) Uani 1 1 d . . .
F14 F -0.0379(3) 0.6584(3) 0.12984(19) 0.114(2) Uani 1 1 d . . .
F15 F 0.0741(3) 0.5307(3) 0.10251(15) 0.0957(16) Uani 1 1 d . . .
F16 F 0.1164(2) 0.0634(2) 0.21233(12) 0.0589(9) Uani 1 1 d . . .
F17 F -0.0018(3) -0.0696(3) 0.21907(15) 0.0794(12) Uani 1 1 d . . .
F18 F -0.0699(3) -0.1510(2) 0.14436(18) 0.0910(14) Uani 1 1 d . . .
F19 F -0.0145(3) -0.0972(3) 0.06317(16) 0.0910(14) Uani 1 1 d . . .
F20 F 0.1051(3) 0.0360(2) 0.05558(13) 0.0697(10) Uani 1 1 d . . .
N4 N 0.4730(4) 0.7764(3) 0.09063(15) 0.0511(12) Uani 1 1 d . . .
N1 N 0.6050(3) 0.7457(3) 0.14536(14) 0.0442(11) Uani 1 1 d . . .
N2 N 0.4943(3) 0.7501(3) 0.21818(14) 0.0362(10) Uani 1 1 d . . .
N3 N 0.3430(3) 0.7874(3) 0.15589(14) 0.0367(10) Uani 1 1 d . . .
N8 N 0.3339(3) 0.1706(3) 0.10360(15) 0.0413(11) Uani 1 1 d . . .
N5 N 0.4620(3) 0.2824(3) 0.09422(14) 0.0372(10) Uani 1 1 d . . .
N6 N 0.3590(3) 0.4175(3) 0.12836(14) 0.0375(10) Uani 1 1 d . . .
N7 N 0.2117(3) 0.2878(3) 0.13723(14) 0.0377(10) Uani 1 1 d . . .
O1 O 0.2721(3) 0.3346(3) 0.03860(14) 0.0585(11) Uani 1 1 d . . .
O2 O 0.5190(3) 0.9263(3) 0.17141(15) 0.0641(12) Uani 1 1 d . . .
O3 O 0.6543(4) 0.9823(4) 0.1227(3) 0.113(2) Uani 1 1 d . . .
H3O H 0.6169 0.9478 0.1330 0.170 Uiso 1 1 calc R . .
Zn1 Zn 0.48116(5) 0.79863(4) 0.15636(2) 0.0434(2) Uani 1 1 d . . .
Zn2 Zn 0.32634(4) 0.30222(4) 0.10142(2) 0.0425(2) Uani 1 1 d . . .

loop_
_atom_site_aniso_label
_atom_site_aniso_U_11
_atom_site_aniso_U_22
_atom_site_aniso_U_33
_atom_site_aniso_U_23
_atom_site_aniso_U_13
_atom_site_aniso_U_12
C1 0.066(4) 0.039(3) 0.036(3) -0.001(2) 0.009(3) -0.008(3)
C2 0.070(4) 0.056(4) 0.047(4) -0.012(3) 0.020(3) -0.003(3)
C3 0.047(3) 0.056(4) 0.052(4) -0.006(3) 0.013(3) 0.002(3)
C4 0.051(3) 0.033(3) 0.042(3) 0.000(2) 0.006(3) -0.008(2)
C5 0.047(3) 0.042(3) 0.037(3) -0.001(2) 0.002(2) 0.000(2)
C6 0.046(3) 0.026(3) 0.038(3) 0.000(2) 0.003(2) -0.002(2)
C7 0.050(3) 0.043(3) 0.036(3) 0.001(2) -0.006(2) 0.000(3)
C8 0.049(3) 0.040(3) 0.028(3) -0.002(2) 0.001(2) 0.000(2)
C9 0.049(3) 0.029(3) 0.035(3) -0.009(2) -0.002(2) 0.001(2)
C10 0.055(3) 0.026(3) 0.034(3) -0.004(2) 0.003(2) 0.000(2)
C11 0.052(3) 0.026(3) 0.045(3) -0.002(2) -0.010(3) 0.001(2)
C12 0.048(3) 0.033(3) 0.052(4) -0.003(2) 0.001(3) -0.002(2)
C13 0.048(4) 0.040(3) 0.056(4) 0.004(3) -0.018(3) 0.000(2)
C14 0.059(4) 0.029(3) 0.047(3) 0.000(2) -0.011(3) -0.001(2)
C15 0.069(4) 0.043(3) 0.042(3) 0.006(3) -0.018(3) -0.005(3)
C16 0.079(5) 0.042(3) 0.040(3) 0.008(3) -0.010(3) -0.003(3)
C17 0.093(5) 0.054(4) 0.027(3) 0.002(3) -0.011(3) -0.019(4)
C18 0.084(5) 0.058(4) 0.032(3) -0.003(3) 0.005(3) -0.017(3)
C19 0.072(4) 0.043(3) 0.030(3) 0.000(2) 0.004(3) -0.012(3)
C20 0.059(4) 0.076(5) 0.052(4) -0.006(3) -0.001(3) -0.015(3)
C21 0.074(5) 0.079(5) 0.055(4) 0.021(3) 0.018(3) 0.041(4)
C22 0.039(3) 0.040(3) 0.041(3) -0.008(2) -0.001(2) 0.001(2)
C23 0.040(3) 0.039(3) 0.055(4) -0.008(3) 0.000(3) -0.004(2)
C24 0.040(3) 0.056(4) 0.067(4) -0.026(3) -0.004(3) -0.001(3)
C25 0.036(3) 0.078(5) 0.044(3) -0.022(3) 0.002(3) 0.000(3)
C26 0.040(3) 0.059(4) 0.043(3) 0.002(3) -0.005(3) -0.011(3)
C27 0.037(3) 0.042(3) 0.045(3) -0.006(2) -0.003(2) -0.001(2)
C28 0.083(5) 0.066(5) 0.044(4) 0.001(3) -0.010(3) -0.014(4)
C29 0.152(9) 0.120(8) 0.079(6) 0.052(6) -0.054(6) -0.064(7)
C30 0.157(10) 0.146(10) 0.084(7) 0.038(6) -0.045(7) -0.102(8)
C31 0.067(5) 0.105(7) 0.068(5) -0.009(5) -0.009(4) -0.020(5)
C32 0.097(6) 0.063(5) 0.055(4) -0.008(4) -0.008(4) 0.021(4)
C33 0.088(5) 0.048(4) 0.050(4) -0.002(3) -0.026(4) 0.001(3)
C34 0.165(10) 0.083(6) 0.087(6) -0.008(5) 0.055(6) 0.016(6)
C35 0.061(4) 0.031(3) 0.028(3) -0.001(2) 0.003(2) 0.006(2)
C36 0.049(3) 0.046(3) 0.029(3) 0.001(2) 0.006(2) 0.003(3)
C37 0.039(3) 0.045(3) 0.030(3) 0.004(2) -0.003(2) 0.000(2)
C38 0.049(3) 0.040(3) 0.023(2) 0.001(2) -0.005(2) -0.002(2)
C39 0.047(3) 0.036(3) 0.036(3) 0.003(2) -0.002(2) -0.006(2)
C40 0.049(3) 0.040(3) 0.041(3) 0.006(2) 0.001(3) -0.004(3)
C41 0.060(4) 0.042(4) 0.078(5) -0.004(3) 0.016(3) -0.009(3)
C42 0.075(5) 0.024(3) 0.084(5) -0.010(3) 0.017(4) -0.003(3)
C43 0.054(3) 0.024(3) 0.048(3) 0.005(2) 0.008(3) -0.004(2)
C44 0.047(3) 0.036(3) 0.048(3) 0.003(2) 0.001(3) 0.003(2)
C45 0.041(3) 0.037(3) 0.043(3) 0.007(2) 0.001(2) 0.001(2)
C46 0.040(3) 0.039(3) 0.064(4) 0.007(3) -0.005(3) 0.005(2)
C47 0.038(3) 0.042(3) 0.054(4) 0.011(3) 0.003(3) 0.001(2)
C48 0.040(3) 0.038(3) 0.045(3) 0.008(2) -0.006(2) 0.002(2)
C49 0.045(3) 0.033(3) 0.046(3) 0.001(2) -0.008(3) -0.006(2)
C50 0.047(3) 0.034(3) 0.041(3) -0.002(2) -0.001(2) -0.001(2)
C51 0.063(4) 0.030(3) 0.057(4) -0.004(3) -0.012(3) -0.003(3)
C52 0.052(4) 0.037(3) 0.061(4) 0.000(3) 0.000(3) 0.003(3)
C53 0.049(3) 0.035(3) 0.031(3) 0.000(2) 0.000(2) -0.001(2)
C54 0.054(4) 0.040(3) 0.065(4) -0.003(3) -0.003(3) -0.008(3)
C55 0.078(5) 0.042(3) 0.048(3) 0.013(3) 0.006(3) 0.003(3)
C56 0.044(3) 0.034(3) 0.073(4) 0.015(3) 0.017(3) 0.002(2)
C57 0.047(4) 0.029(3) 0.078(5) -0.010(3) 0.006(3) -0.001(2)
C58 0.044(4) 0.037(3) 0.099(6) -0.023(4) 0.023(4) -0.009(3)
C59 0.046(4) 0.030(3) 0.145(8) -0.002(4) 0.037(4) 0.002(3)
C60 0.061(4) 0.054(4) 0.105(6) 0.034(4) 0.034(4) 0.025(3)
C61 0.062(4) 0.055(4) 0.071(5) 0.024(3) 0.025(4) 0.013(3)
C62 0.053(4) 0.029(3) 0.058(4) 0.006(3) -0.007(3) 0.001(2)
C63 0.039(3) 0.036(3) 0.075(5) 0.012(3) -0.001(3) 0.001(2)
C64 0.059(4) 0.043(4) 0.083(5) 0.017(4) 0.015(4) 0.006(3)
C65 0.044(4) 0.037(4) 0.123(7) -0.003(4) 0.008(4) -0.009(3)
C66 0.066(4) 0.041(4) 0.087(5) -0.012(4) -0.004(4) -0.009(3)
C67 0.059(4) 0.037(3) 0.070(5) 0.001(3) -0.011(3) 0.000(3)
C68 0.217(14) 0.39(2) 0.058(6) -0.025(9) -0.053(8) 0.221(17)
C69 0.085(6) 0.070(5) 0.082(5) -0.002(4) 0.014(4) -0.003(4)
F1 0.063(2) 0.0354(18) 0.075(2) -0.0038(16) 0.0107(18) 0.0068(15)
F2 0.060(2) 0.062(2) 0.097(3) -0.034(2) 0.012(2) 0.0101(18)
F3 0.047(2) 0.119(3) 0.054(2) -0.022(2) 0.0045(17) 0.007(2)
F4 0.057(2) 0.083(3) 0.048(2) 0.0086(19) 0.0032(16) -0.0056(19)
F5 0.062(2) 0.0386(18) 0.055(2) 0.0026(15) 0.0034(16) -0.0010(15)
F6 0.333(11) 0.142(6) 0.164(6) 0.093(5) -0.168(7) -0.162(7)
F7 0.290(10) 0.230(9) 0.160(7) 0.080(6) -0.131(7) -0.192(8)
F8 0.077(3) 0.177(6) 0.070(3) -0.017(3) -0.023(2) -0.003(3)
F9 0.158(5) 0.081(3) 0.084(3) 0.009(3) -0.047(3) 0.027(3)
F10 0.139(4) 0.055(3) 0.083(3) 0.011(2) -0.039(3) -0.017(3)
F11 0.059(2) 0.066(2) 0.071(2) -0.0297(19) -0.0030(19) 0.0104(18)
F12 0.054(2) 0.077(3) 0.124(4) -0.061(3) 0.011(2) 0.0008(19)
F13 0.067(3) 0.046(2) 0.166(5) -0.012(2) 0.040(3) 0.0126(19)
F14 0.092(3) 0.108(4) 0.142(5) 0.064(3) 0.041(3) 0.065(3)
F15 0.091(3) 0.130(4) 0.067(3) 0.039(3) 0.022(2) 0.059(3)
F16 0.058(2) 0.057(2) 0.060(2) 0.0164(18) -0.0062(17) -0.0067(17)
F17 0.075(3) 0.055(2) 0.109(3) 0.026(2) 0.025(2) 0.0002(19)
F18 0.075(3) 0.041(2) 0.158(4) 0.004(2) 0.020(3) -0.0225(19)
F19 0.089(3) 0.069(3) 0.115(4) -0.029(3) -0.005(3) -0.032(2)
F20 0.083(3) 0.060(2) 0.066(3) -0.0069(19) -0.005(2) -0.018(2)
N4 0.071(4) 0.045(3) 0.037(3) 0.001(2) -0.004(3) -0.002(2)
N1 0.059(3) 0.043(3) 0.031(2) -0.001(2) 0.001(2) 0.001(2)
N2 0.047(3) 0.027(2) 0.034(2) 0.0010(18) -0.001(2) 0.0034(19)
N3 0.047(3) 0.031(2) 0.032(2) 0.0000(18) -0.003(2) 0.0007(18)
N8 0.042(3) 0.036(2) 0.046(3) 0.000(2) -0.001(2) -0.005(2)
N5 0.046(3) 0.032(2) 0.033(2) 0.0002(18) -0.0007(19) -0.0023(19)
N6 0.045(3) 0.029(2) 0.038(2) 0.0023(18) 0.0016(19) 0.0026(19)
N7 0.042(3) 0.033(2) 0.038(2) 0.0000(18) 0.000(2) -0.0035(19)
O1 0.060(3) 0.069(3) 0.046(2) 0.008(2) 0.002(2) 0.003(2)
O2 0.083(3) 0.033(2) 0.076(3) 0.002(2) -0.011(2) 0.001(2)
O3 0.077(4) 0.079(4) 0.185(7) 0.034(4) 0.031(4) 0.010(3)
Zn1 0.0594(4) 0.0341(4) 0.0366(4) 0.0017(3) -0.0034(3) -0.0017(3)
Zn2 0.0471(4) 0.0373(4) 0.0431(4) 0.0016(3) 0.0000(3) -0.0022(3)

loop_
_atom_type_symbol
_atom_type_description
_atom_type_scat_dispersion_real
_atom_type_scat_dispersion_imag
_atom_type_scat_source
C C 0.0033 0.0016 'International Tables Vol C Tables 4.2.6.8 and 6.1.1.4'
H H 0.0000 0.0000 'International Tables Vol C Tables 4.2.6.8 and 6.1.1.4'
N N 0.0061 0.0033 'International Tables Vol C Tables 4.2.6.8 and 6.1.1.4'
F F 0.0171 0.0103 'International Tables Vol C Tables 4.2.6.8 and 6.1.1.4'
Zn Zn 0.2839 1.4301 'International Tables Vol C Tables 4.2.6.8 and 6.1.1.4'
O O 0.0106 0.0060 'International Tables Vol C Tables 4.2.6.8 and 6.1.1.4'

loop_
_geom_angle_atom_site_label_1
_geom_angle_atom_site_label_2
_geom_angle_atom_site_label_3
_geom_angle
_geom_angle_site_symmetry_1
_geom_angle_site_symmetry_3
_geom_angle_publ_flag
N1 C1 C2 108.0(5) . . ?
N1 C1 C19 112.5(5) . . ?
C2 C1 C19 138.2(5) . . ?
C3 C2 C1 106.8(5) . . ?
C2 C3 C4 106.9(6) . . ?
N1 C4 C3 109.6(5) . . ?
N1 C4 C5 121.2(5) . . ?
C3 C4 C5 129.1(5) . . ?
C4 C5 C6 115.6(5) . . ?
C4 C5 C21 109.0(5) . . ?
C6 C5 C21 107.6(5) . . ?
C4 C5 C20 108.8(5) . . ?
C6 C5 C20 105.7(4) . . ?
C21 C5 C20 110.1(5) . . ?
N2 C6 C7 108.8(5) . . ?
N2 C6 C5 127.7(5) . . ?
C7 C6 C5 123.5(5) . . ?
C8 C7 C6 108.6(5) . . ?
C7 C8 C9 106.8(5) . . ?
C10 C9 N2 124.0(5) . . ?
C10 C9 C8 128.6(5) . . ?
N2 C9 C8 107.4(4) . . ?
C9 C10 C11 128.3(5) . . ?
C9 C10 C22 116.6(5) . . ?
C11 C10 C22 115.1(5) . . ?
N3 C11 C12 110.0(5) . . ?
N3 C11 C10 122.2(5) . . ?
C12 C11 C10 127.7(5) . . ?
C13 C12 C11 106.9(5) . . ?
C12 C13 C14 107.3(5) . . ?
N3 C14 C13 108.9(5) . . ?
N3 C14 C15 123.5(5) . . ?
C13 C14 C15 127.5(5) . . ?
C16 C15 C14 124.9(5) . . ?
C16 C15 C28 118.8(6) . . ?
C14 C15 C28 116.2(6) . . ?
C15 C16 N4 121.5(6) . . ?
C15 C16 C17 131.0(6) . . ?
N4 C16 C17 106.8(6) . . ?
C18 C17 C16 108.5(5) . . ?
C17 C18 C19 106.4(6) . . ?
N4 C19 C1 116.2(5) . . ?
N4 C19 C18 108.5(6) . . ?
C1 C19 C18 134.7(6) . . ?
C27 C22 C23 115.9(5) . . ?
C27 C22 C10 122.5(5) . . ?
C23 C22 C10 121.6(5) . . ?
F1 C23 C24 118.6(5) . . ?
F1 C23 C22 119.2(5) . . ?
C24 C23 C22 122.2(6) . . ?
F2 C24 C25 121.0(6) . . ?
F2 C24 C23 119.1(6) . . ?
C25 C24 C23 119.8(6) . . ?
F3 C25 C26 120.8(6) . . ?
F3 C25 C24 119.4(6) . . ?
C26 C25 C24 119.9(6) . . ?
F4 C26 C25 119.5(6) . . ?
F4 C26 C27 120.3(6) . . ?
C25 C26 C27 120.0(6) . . ?
F5 C27 C22 120.2(5) . . ?
F5 C27 C26 117.7(5) . . ?
C22 C27 C26 122.1(5) . . ?
C29 C28 C33 116.1(7) . . ?
C29 C28 C15 123.0(7) . . ?
C33 C28 C15 120.8(6) . . ?
F6 C29 C28 118.6(7) . . ?
F6 C29 C30 118.0(8) . . ?
C28 C29 C30 123.4(8) . . ?
F7 C30 C31 121.8(9) . . ?
F7 C30 C29 120.7(9) . . ?
C31 C30 C29 116.8(8) . . ?
C32 C31 C30 121.5(8) . . ?
C32 C31 F8 119.6(8) . . ?
C30 C31 F8 118.6(8) . . ?
C31 C32 F9 119.9(7) . . ?
C31 C32 C33 119.1(7) . . ?
F9 C32 C33 121.0(7) . . ?
F10 C33 C32 117.2(6) . . ?
F10 C33 C28 120.0(6) . . ?
C32 C33 C28 122.6(7) . . ?
N5 C35 C36 109.6(5) . . ?
N5 C35 C53 112.0(5) . . ?
C36 C35 C53 137.6(5) . . ?
C35 C36 C37 107.1(5) . . ?
C36 C37 C38 106.0(5) . . ?
N5 C38 C37 108.7(5) . . ?
N5 C38 C39 121.2(5) . . ?
C37 C38 C39 130.1(5) . . ?
C38 C39 C40 116.8(4) . . ?
C38 C39 C54 109.3(4) . . ?
C40 C39 C54 107.3(5) . . ?
C38 C39 C55 108.9(4) . . ?
C40 C39 C55 105.4(4) . . ?
C54 C39 C55 108.7(5) . . ?
N6 C40 C41 109.6(5) . . ?
N6 C40 C39 125.2(5) . . ?
C41 C40 C39 125.0(5) . . ?
C42 C41 C40 108.1(5) . . ?
C41 C42 C43 107.2(5) . . ?
C44 C43 N6 122.8(5) . . ?
C44 C43 C42 129.3(5) . . ?
N6 C43 C42 107.9(5) . . ?
C43 C44 C45 129.0(5) . . ?
C43 C44 C56 115.6(5) . . ?
C45 C44 C56 115.4(5) . . ?
N7 C45 C44 124.1(5) . . ?
N7 C45 C46 108.3(5) . . ?
C44 C45 C46 127.5(5) . . ?
C47 C46 C45 107.3(5) . . ?
C46 C47 C48 107.5(5) . . ?
N7 C48 C47 109.4(5) . . ?
N7 C48 C49 122.2(5) . . ?
C47 C48 C49 128.3(5) . . ?
C50 C49 C48 124.6(5) . . ?
C50 C49 C62 118.4(5) . . ?
C48 C49 C62 117.0(5) . . ?
C49 C50 N8 121.8(5) . . ?
C49 C50 C51 131.8(5) . . ?
N8 C50 C51 105.9(5) . . ?
C52 C51 C50 108.7(5) . . ?
C51 C52 C53 106.1(5) . . ?
N8 C53 C52 109.0(5) . . ?
N8 C53 C35 115.0(5) . . ?
C52 C53 C35 135.8(5) . . ?
C57 C56 C61 117.9(6) . . ?
C57 C56 C44 123.0(5) . . ?
C61 C56 C44 119.0(6) . . ?
F11 C57 C56 120.4(5) . . ?
F11 C57 C58 116.9(6) . . ?
C56 C57 C58 122.7(6) . . ?
F12 C58 C57 121.0(7) . . ?
F12 C58 C59 121.0(6) . . ?
C57 C58 C59 118.1(7) . . ?
F13 C59 C60 120.6(8) . . ?
F13 C59 C58 118.7(8) . . ?
C60 C59 C58 120.7(6) . . ?
F14 C60 C59 120.0(7) . . ?
F14 C60 C61 120.4(8) . . ?
C59 C60 C61 119.6(7) . . ?
F15 C61 C60 118.2(7) . . ?
F15 C61 C56 120.8(6) . . ?
C60 C61 C56 121.0(7) . . ?
C67 C62 C63 116.8(6) . . ?
C67 C62 C49 120.9(6) . . ?
C63 C62 C49 122.3(5) . . ?
F16 C63 C64 118.5(6) . . ?
F16 C63 C62 121.4(5) . . ?
C64 C63 C62 120.1(6) . . ?
F17 C64 C65 121.4(6) . . ?
F17 C64 C63 118.2(7) . . ?
C65 C64 C63 120.4(7) . . ?
C66 C65 F18 120.3(7) . . ?
C66 C65 C64 120.9(6) . . ?
F18 C65 C64 118.7(8) . . ?
C65 C66 F19 121.2(6) . . ?
C65 C66 C67 119.4(7) . . ?
F19 C66 C67 119.3(7) . . ?
F20 C67 C62 120.2(5) . . ?
F20 C67 C66 117.5(6) . . ?
C62 C67 C66 122.3(7) . . ?
C19 N4 C16 109.4(5) . . ?
C19 N4 Zn1 116.3(4) . . ?
C16 N4 Zn1 132.8(4) . . ?
C4 N1 C1 108.7(5) . . ?
C4 N1 Zn1 134.8(4) . . ?
C1 N1 Zn1 116.0(4) . . ?
C6 N2 C9 108.5(4) . . ?
C6 N2 Zn1 125.8(3) . . ?
C9 N2 Zn1 121.0(3) . . ?
C11 N3 C14 106.8(5) . . ?
C11 N3 Zn1 123.8(3) . . ?
C14 N3 Zn1 129.2(4) . . ?
C53 N8 C50 110.1(5) . . ?
C53 N8 Zn2 117.4(4) . . ?
C50 N8 Zn2 132.3(4) . . ?
C38 N5 C35 108.5(5) . . ?
C38 N5 Zn2 133.6(4) . . ?
C35 N5 Zn2 117.0(3) . . ?
C40 N6 C43 107.2(4) . . ?
C40 N6 Zn2 129.1(4) . . ?
C43 N6 Zn2 122.1(3) . . ?
C45 N7 C48 107.4(4) . . ?
C45 N7 Zn2 121.7(3) . . ?
C48 N7 Zn2 129.7(4) . . ?
C68 O1 Zn2 123.1(5) . . ?
C34 O2 Zn1 129.5(5) . . ?
N2 Zn1 N4 148.53(18) . . ?
N2 Zn1 N1 86.43(17) . . ?
N4 Zn1 N1 78.6(2) . . ?
N2 Zn1 N3 92.80(17) . . ?
N4 Zn1 N3 86.7(2) . . ?
N1 Zn1 N3 149.56(18) . . ?
N2 Zn1 O2 97.19(17) . . ?
N4 Zn1 O2 112.57(19) . . ?
N1 Zn1 O2 100.31(19) . . ?
N3 Zn1 O2 109.95(17) . . ?
N6 Zn2 N8 148.93(18) . . ?
N6 Zn2 N5 87.18(17) . . ?
N8 Zn2 N5 78.51(17) . . ?
N6 Zn2 N7 94.11(17) . . ?
N8 Zn2 N7 85.33(17) . . ?
N5 Zn2 N7 149.90(18) . . ?
N6 Zn2 O1 103.97(18) . . ?
N8 Zn2 O1 106.52(18) . . ?
N5 Zn2 O1 106.81(17) . . ?
N7 Zn2 O1 102.04(17) . . ?

loop_
_geom_bond_atom_site_label_1
_geom_bond_atom_site_label_2
_geom_bond_distance
_geom_bond_site_symmetry_2
_geom_bond_publ_flag
C1 N1 1.391(7) . ?
C1 C2 1.405(9) . ?
C1 C19 1.409(8) . ?
C2 C3 1.381(9) . ?
C3 C4 1.418(8) . ?
C4 N1 1.315(7) . ?
C4 C5 1.510(8) . ?
C5 C6 1.531(8) . ?
C5 C21 1.543(8) . ?
C5 C20 1.570(8) . ?
C6 N2 1.335(6) . ?
C6 C7 1.439(7) . ?
C7 C8 1.345(8) . ?
C8 C9 1.448(7) . ?
C9 C10 1.384(7) . ?
C9 N2 1.402(7) . ?
C10 C11 1.445(7) . ?
C10 C22 1.488(7) . ?
C11 N3 1.371(7) . ?
C11 C12 1.413(8) . ?
C12 C13 1.375(8) . ?
C13 C14 1.422(8) . ?
C14 N3 1.381(7) . ?
C14 C15 1.454(8) . ?
C15 C16 1.373(9) . ?
C15 C28 1.499(9) . ?
C16 N4 1.389(8) . ?
C16 C17 1.443(9) . ?
C17 C18 1.354(9) . ?
C18 C19 1.464(8) . ?
C19 N4 1.339(8) . ?
C22 C27 1.382(8) . ?
C22 C23 1.385(7) . ?
C23 F1 1.343(7) . ?
C23 C24 1.379(8) . ?
C24 F2 1.351(7) . ?
C24 C25 1.366(9) . ?
C25 F3 1.334(7) . ?
C25 C26 1.348(9) . ?
C26 F4 1.335(7) . ?
C26 C27 1.387(8) . ?
C27 F5 1.342(6) . ?
C28 C29 1.340(11) . ?
C28 C33 1.387(9) . ?
C29 F6 1.329(10) . ?
C29 C30 1.406(12) . ?
C30 F7 1.300(10) . ?
C30 C31 1.369(13) . ?
C31 C32 1.343(11) . ?
C31 F8 1.390(9) . ?
C32 F9 1.353(8) . ?
C32 C33 1.362(9) . ?
C33 F10 1.355(8) . ?
C34 O2 1.504(9) . ?
C35 N5 1.373(6) . ?
C35 C36 1.378(8) . ?
C35 C53 1.467(8) . ?
C36 C37 1.391(7) . ?
C37 C38 1.437(7) . ?
C38 N5 1.329(7) . ?
C38 C39 1.512(7) . ?
C39 C40 1.528(8) . ?
C39 C54 1.541(8) . ?
C39 C55 1.556(7) . ?
C40 N6 1.350(7) . ?
C40 C41 1.419(8) . ?
C41 C42 1.355(9) . ?
C42 C43 1.431(7) . ?
C43 C44 1.396(8) . ?
C43 N6 1.405(7) . ?
C44 C45 1.416(7) . ?
C44 C56 1.502(8) . ?
C45 N7 1.366(7) . ?
C45 C46 1.429(8) . ?
C46 C47 1.356(8) . ?
C47 C48 1.403(8) . ?
C48 N7 1.369(7) . ?
C48 C49 1.467(7) . ?
C49 C50 1.365(8) . ?
C49 C62 1.495(7) . ?
C50 N8 1.386(7) . ?
C50 C51 1.443(8) . ?
C51 C52 1.351(8) . ?
C52 C53 1.452(8) . ?
C53 N8 1.320(7) . ?
C56 C57 1.356(9) . ?
C56 C61 1.401(9) . ?
C57 F11 1.352(7) . ?
C57 C58 1.384(8) . ?
C58 F12 1.337(8) . ?
C58 C59 1.395(11) . ?
C59 F13 1.353(7) . ?
C59 C60 1.370(11) . ?
C60 F14 1.335(8) . ?
C60 C61 1.374(9) . ?
C61 F15 1.318(8) . ?
C62 C67 1.377(8) . ?
C62 C63 1.397(8) . ?
C63 F16 1.310(7) . ?
C63 C64 1.397(9) . ?
C64 F17 1.353(8) . ?
C64 C65 1.367(10) . ?
C65 C66 1.328(10) . ?
C65 F18 1.361(7) . ?
C66 F19 1.338(8) . ?
C66 C67 1.401(9) . ?
C67 F20 1.349(8) . ?
C68 O1 1.355(11) . ?
C69 O3 1.410(9) . ?
N4 Zn1 2.001(5) . ?
N1 Zn1 2.002(5) . ?
N2 Zn1 2.001(4) . ?
N3 Zn1 2.010(4) . ?
N8 Zn2 2.006(4) . ?
N5 Zn2 2.007(4) . ?
N6 Zn2 1.983(4) . ?
N7 Zn2 2.011(4) . ?
O1 Zn2 2.084(4) . ?
O2 Zn1 2.065(4) . ?

loop_
_platon_squeeze_void_nr
_platon_squeeze_void_average_x
_platon_squeeze_void_average_y
_platon_squeeze_void_average_z
_platon_squeeze_void_volume
_platon_squeeze_void_count_electrons
_platon_squeeze_void_content
1 0.500 0.500 0.500 199 56 ' '
2 0.172 -0.014 0.442 41 5 ' '
3 0.500 0.000 1.000 198 56 ' '
4 0.172 0.514 0.942 41 5 ' '
5 0.827 0.486 0.058 41 5 ' '
6 0.827 0.014 0.558 41 5 ' '
